data_1573570
loop_
_publ_author_name
'Huang, Mao-Gui'
'Fu, Yue-Liu-Ting'
'Li, Jia-Wei'
'Liu, Yue-Jin'

_publ_section_title
;
 Ruthenium-catalyzed three-component tandem remote C--H functionalization
 of naphthalenes: modular and concise synthesis of multifunctional
 naphthalenes
;
_journal_name_full 'Chemical Science'
_journal_paper_doi 10.1039/D4SC06846G
_journal_year 2025
_chemical_formula_moiety 'C31 H29 F2 O4 P'
_chemical_formula_sum 'C31 H29 F2 O4 P'
_chemical_formula_weight 534.51
_space_group_crystal_system triclinic
_space_group_IT_number 2
_space_group_name_Hall '-P 1'
_space_group_name_H-M_alt 'P -1'
_atom_sites_solution_hydrogens geom
_atom_sites_solution_primary dual
_audit_creation_date 2020-12-26
_audit_creation_method
;
Olex2 1.3-beta
(compiled 2020.11.12 svn.r5f609507 for OlexSys, GUI svn.r6226)
;
_audit_update_record
;
2024-07-08 deposited with the CCDC.	2024-12-11 downloaded from the CCDC.
;
_cell_angle_alpha 99.3100(10)
_cell_angle_beta 98.0540(10)
_cell_angle_gamma 100.6190(10)
_cell_formula_units_Z 2
_cell_length_a 9.62340(10)
_cell_length_b 10.49270(10)
_cell_length_c 14.0802(2)
_cell_measurement_reflns_used 17430
_cell_measurement_temperature 293(2)
_cell_measurement_theta_max 75.8670
_cell_measurement_theta_min 3.2010
_cell_volume 1357.67(3)
_computing_cell_refinement 'CrysAlisPro 1.171.39.34b (Rigaku OD, 2017)'
_computing_data_collection 'CrysAlisPro 1.171.39.34b (Rigaku OD, 2017)'
_computing_data_reduction 'CrysAlisPro 1.171.39.34b (Rigaku OD, 2017)'
_computing_molecular_graphics 'Olex2 1.3-beta (Dolomanov et al., 2009)'
_computing_publication_material 'Olex2 1.3-beta (Dolomanov et al., 2009)'
_computing_structure_refinement 'SHELXL 2018/3 (Sheldrick, 2015)'
_computing_structure_solution 'SHELXT 2018/2 (Sheldrick, 2018)'
_diffrn_ambient_temperature 293
_diffrn_detector 'CCD plate'
_diffrn_detector_type HyPix
_diffrn_measured_fraction_theta_full 0.997
_diffrn_measured_fraction_theta_max 0.964
_diffrn_measurement_details
;
List of Runs (angles in degrees, time in seconds):

  # Type    Start    End  Width  t~exp~   \w     \q     \k     \f   Frames
#--------------------------------------------------------------------------
  1  \w    -56.00 -27.00   0.50    0.39    --  -43.30  42.00-103.00   58
  2  \w     -8.00  32.00   0.50    0.39    --  -43.30  42.00-103.00   80
  3  \w     94.00 120.00   0.50    0.39    --   43.30  42.00-103.00   52
  4  \w     85.00 111.00   0.50    0.39    --   43.30  57.00 -30.00   52
  5  \w     91.00 117.00   0.50    0.39    --   43.30  77.00 -30.00   52
  6  \w     64.00  90.00   0.50    0.39    --   43.30  77.00  60.00   52
  7  \w     28.00  65.00   0.50    0.39    --   43.30  77.00 -30.00   74
  8  \w     22.00  69.00   0.50    0.39    --   43.30  42.00-103.00   94
  9  \w     22.00  48.00   0.50    0.39    --   43.30  57.00 -30.00   52
 10  \w     14.00  51.00   0.50    0.39    --   43.30  77.00  60.00   74
 11  \w     88.00 174.00   0.50    1.56    --  109.88  61.00  90.00  172
 12  \w     94.00 170.00   0.50    1.56    --  109.88  61.00  30.00  152
 13  \w     90.00 168.00   0.50    1.56    --  109.88  42.00-103.00  156
 14  \w    113.00 176.00   0.50    1.56    --  109.88 125.00-120.00  126
 15  \w     93.00 174.00   0.50    1.56    --  109.88 125.00 -30.00  162
 16  \w     95.00 171.00   0.50    1.56    --  109.88 125.00  30.00  152
 17  \w     83.00 164.00   0.50    1.56    --  109.88  77.00 120.00  162
 18  \w     61.00 168.00   0.50    1.56    --  109.88  15.00   0.00  214
 19  \w     74.00 107.00   0.50    1.56    --  109.88 -94.00 120.00   66
 20  \w     44.00  79.00   0.50    0.39    --   43.30 -99.00   0.00   70
 21  \w     32.00  97.00   0.50    0.39    --   43.30-125.00 -30.00  130
 22  \w     34.00 101.00   0.50    1.56    --  109.88 -42.00 103.00  134
 23  \w     37.00 103.00   0.50    1.56    --  109.88 -94.00   0.00  132
 24  \w     93.00 120.00   0.50    1.56    --  109.88-125.00   0.00   54
 25  \w     53.00  94.00   0.50    1.56    --  109.88 -94.00-120.00   82
 26  \w     42.00  67.00   0.50    1.56    --  109.88-125.00   0.00   50
 27  \w     42.00  89.00   0.50    1.56    --  109.88 -94.00 -30.00   94
 28  \w     36.00  98.00   0.50    1.56    --  109.88 -94.00  60.00  124
 29  \w     36.00  68.00   0.50    1.56    --  109.88 -94.00 120.00   64
 30  \w     -3.00  33.00   0.50    0.39    --   43.30 -99.00   0.00   72
 31  \w    -33.00  58.00   0.50    0.39    --   43.30 -42.00 103.00  182
 32  \w    -67.00 -16.00   0.50    0.39    --  -43.30 -77.00 120.00  102
 33  \w    -81.00 -16.00   0.50    0.39    --  -43.30 -77.00  60.00  130
 34  \w    -64.00 -15.00   0.50    0.39    --  -43.30 -77.00 -30.00   98
 35  \w    -65.00 -14.00   0.50    0.39    --  -43.30 -77.00-120.00  102
 36  \w    -52.00 -16.00   0.50    0.39    --  -43.30 -77.00-180.00   72
 37  \w    -83.00 -26.00   0.50    0.39    --  -43.30 -37.00-120.00  114
 38  \w    -91.00 -63.00   0.50    1.56    --  -90.25 -73.00 -18.94   56
 39  \w    -85.00 -59.00   0.50    1.56    --  -90.25 -83.00  27.10   52
 40  \w    -89.00 -61.00   0.50    1.56    --  -90.25 -77.00  60.00   56
 41  \w    -87.00 -61.00   0.50    1.56    --  -90.25 -77.00 114.21   52
 42  \w    -87.00 -61.00   0.50    1.56    --  -90.25 -77.00 150.00   52
 43  \w    -86.00 -61.00   0.50    1.56    --  -90.25 -78.00  86.79   50
 44  \w    -92.00 -59.00   0.50    1.56    --  -90.25 -81.00  58.60   66
 45  \w    -87.00 -61.00   0.50    1.56    --  -90.25 -77.00   0.00   52
 46  \w    -91.00 -61.00   0.50    1.56    --  -90.25 -77.00 -30.00   60
 47  \w    -86.00 -60.00   0.50    1.56    --  -90.25 -79.00 -77.28   52
 48  \w    -99.00 -60.00   0.50    1.56    --  -90.25 -82.00-131.20   78
 49  \w    -89.00 -64.00   0.50    1.56    --  -90.25 -77.00-150.00   50
 50  \w    -90.00 -61.00   0.50    1.56    --  -90.25 -77.00-180.00   58
 51  \w   -102.00 -63.00   0.50    1.56    --  -90.25 -72.00-167.87   78
 52  \w   -101.00 -63.00   0.50    1.56    --  -90.25 -73.00-121.56   76
 53  \w   -115.00 -68.00   0.50    0.39    --  -43.30 -77.00-120.00   94
 54  \w   -115.00 -62.00   0.50    1.56    --  -90.25 -76.00 -50.30  106
 55  \w   -115.00 -89.00   0.50    0.39    --  -43.30 -77.00  60.00   52
 56  \w   -103.00 -25.00   0.50    0.39    --  -43.30 -42.00 103.00  156
 57  \w    -92.00 -67.00   0.50    1.56    --  -90.25 -61.00 140.39   50
 58  \w   -103.00 -64.00   0.50    1.56    --  -90.25 -71.00 133.60   78
 59  \w   -108.00 -59.00   0.50    1.56    --  -90.25 -83.00  46.62   98
 60  \w    -96.00 -63.00   0.50    1.56    --  -90.25 -76.00  76.10   66
 61  \w   -101.00 -64.00   0.50    1.56    --  -90.25 -70.00  87.57   74
 62  \w   -110.00 -61.00   0.50    1.56    --  -90.25 -79.00  27.86   98
 63  \w   -109.00 -61.00   0.50    1.56    --  -90.25 -77.00 -60.00   96
 64  \w   -114.00 -63.00   0.50    1.56    --  -90.25 -77.00 -90.00  102
 65  \w   -116.00 -61.00   0.50    1.56    --  -90.25 -78.00-102.23  110
 66  \w   -129.00-103.00   0.50    1.56    --  -90.25 -73.00 -18.94   52
 67  \w   -142.00-117.00   0.50    1.56    --  -90.25 -83.00  27.10   50
 68  \w   -122.00 -96.00   0.50    1.56    --  -90.25 -42.00 103.00   52
 69  \w    -89.00 -64.00   0.50    1.56    --  -90.25 -69.00 116.02   50
 70  \w   -155.00-130.00   0.50    1.56    --  -90.25 -71.00 133.60   50
 71  \w   -160.00-135.00   0.50    1.56    --  -90.25 -78.00  86.79   50
 72  \w   -139.00-114.00   0.50    1.56    --  -90.25 -81.00  58.60   50
 73  \w   -163.00-124.00   0.50    1.56    --  -90.25 -79.00  27.86   78
 74  \w   -162.00-136.00   0.50    1.56    --  -90.25 -77.00 114.21   52
 75  \w   -162.00 -99.00   0.50    1.56    --  -90.25 -77.00   0.00  126
 76  \w   -146.00-120.00   0.50    1.56    --  -90.25 -77.00 -90.00   52
 77  \w   -147.00-116.00   0.50    1.56    --  -90.25 -82.00-131.20   62
 78  \w   -151.00-125.00   0.50    1.56    --  -90.25 -77.00-150.00   52
 79  \w   -158.00-116.00   0.50    1.56    --  -90.25 -73.00-121.56   84
 80  \w   -155.00-107.00   0.50    1.56    --  -90.25 -77.00-180.00   96
 81  \w   -164.00-113.00   0.50    1.56    --  -90.25 -79.00 -77.28  102
 82  \w    -93.00 -68.00   0.50    1.56    --  -90.25  42.00-103.00   50
 83  \w     88.00 172.00   0.50    1.56    --  109.88  77.00-180.00  168
;
_diffrn_measurement_device 'four-circle diffractometer'
_diffrn_measurement_device_type 'XtaLAB Synergy, Dualflex, HyPix'
_diffrn_measurement_method '\w scans'
_diffrn_orient_matrix_type 'CrysAlisPro convention (1999,Acta A55,543-557)'
_diffrn_orient_matrix_UB_11 -0.1257805000
_diffrn_orient_matrix_UB_12 0.0333252000
_diffrn_orient_matrix_UB_13 -0.0649641000
_diffrn_orient_matrix_UB_21 0.0881692000
_diffrn_orient_matrix_UB_22 0.1408700000
_diffrn_orient_matrix_UB_23 0.0081777000
_diffrn_orient_matrix_UB_31 0.0614296000
_diffrn_orient_matrix_UB_32 -0.0471227000
_diffrn_orient_matrix_UB_33 -0.0916245000
_diffrn_radiation_monochromator mirror
_diffrn_radiation_probe x-ray
_diffrn_radiation_type 'Cu K\a'
_diffrn_radiation_wavelength 1.54184
_diffrn_reflns_av_R_equivalents 0.0332
_diffrn_reflns_av_unetI/netI 0.0233
_diffrn_reflns_Laue_measured_fraction_full 0.997
_diffrn_reflns_Laue_measured_fraction_max 0.964
_diffrn_reflns_limit_h_max 12
_diffrn_reflns_limit_h_min -11
_diffrn_reflns_limit_k_max 13
_diffrn_reflns_limit_k_min -13
_diffrn_reflns_limit_l_max 16
_diffrn_reflns_limit_l_min -17
_diffrn_reflns_number 30872
_diffrn_reflns_point_group_measured_fraction_full 0.997
_diffrn_reflns_point_group_measured_fraction_max 0.964
_diffrn_reflns_theta_full 67.684
_diffrn_reflns_theta_max 76.090
_diffrn_reflns_theta_min 3.231
_diffrn_source 'micro-focus sealed X-ray tube'
_diffrn_source_type 'PhotonJet (Cu) X-ray Source'
_exptl_absorpt_coefficient_mu 1.311
_exptl_absorpt_correction_T_max 1.00000
_exptl_absorpt_correction_T_min 0.77475
_exptl_absorpt_correction_type multi-scan
_exptl_absorpt_process_details
;
CrysAlisPro 1.171.39.34b (Rigaku Oxford Diffraction, 2017)
Empirical absorption correction using spherical harmonics,
 implemented in SCALE3 ABSPACK scaling algorithm.
;
_exptl_crystal_colour 'clear light colourless'
_exptl_crystal_colour_lustre clear
_exptl_crystal_colour_modifier light
_exptl_crystal_colour_primary colourless
_exptl_crystal_density_diffrn 1.307
_exptl_crystal_description block
_exptl_crystal_F_000 560
_exptl_crystal_size_max 0.2
_exptl_crystal_size_mid 0.2
_exptl_crystal_size_min 0.2
_refine_diff_density_max 0.215
_refine_diff_density_min -0.243
_refine_diff_density_rms 0.034
_refine_ls_extinction_coef 0.0018(3)
_refine_ls_extinction_expression Fc^*^=kFc[1+0.001xFc^2^\l^3^/sin(2\q)]^-1/4^
_refine_ls_extinction_method 'SHELXL-2018/3 (Sheldrick 2018)'
_refine_ls_goodness_of_fit_ref 1.117
_refine_ls_hydrogen_treatment constr
_refine_ls_matrix_type full
_refine_ls_number_parameters 347
_refine_ls_number_reflns 5457
_refine_ls_number_restraints 0
_refine_ls_restrained_S_all 1.117
_refine_ls_R_factor_all 0.0413
_refine_ls_R_factor_gt 0.0366
_refine_ls_shift/su_max 0.000
_refine_ls_shift/su_mean 0.000
_refine_ls_structure_factor_coef Fsqd
_refine_ls_weighting_details 'w=1/[\s^2^(Fo^2^)+(0.0457P)^2^+0.2786P] where P=(Fo^2^+2Fc^2^)/3'
_refine_ls_weighting_scheme calc
_refine_ls_wR_factor_gt 0.0989
_refine_ls_wR_factor_ref 0.1050
_reflns_Friedel_coverage 0.000
_reflns_number_gt 4840
_reflns_number_total 5457
_reflns_threshold_expression 'I > 2\s(I)'
_cod_data_source_file d4sc06846g2.cif
_cod_data_source_block fuyue-2-100
_cod_database_code 1573570
_shelx_shelxl_version_number 2018/3
_chemical_oxdiff_formula 'C H O P F'
_shelx_space_group_comment
;
The symmetry employed for this shelxl refinement is uniquely defined
by the following loop, which should always be used as a source of
symmetry information in preference to the above space-group names.
They are only intended as comments.
;
_shelx_estimated_absorpt_t_max 0.780
_shelx_estimated_absorpt_t_min 0.780
_reflns_odcompleteness_completeness 99.79
_reflns_odcompleteness_iscentric 1
_reflns_odcompleteness_theta 66.97
_olex2_refinement_description
;
1. Fixed Uiso
 At 1.2 times of:
  All C(H) groups, All C(H,H) groups
 At 1.5 times of:
  All C(H,H,H) groups
2.a Secondary CH2 refined with riding coordinates:
 C00L(H00B,H00C), C00Z(H00R,H00U)
2.b Aromatic/amide H refined with riding coordinates:
 C00A(H00A), C00G(H00G), C00H(H00H), C00J(H00J), C00K(H00K), C00M(H00M),
 C00N(H00N), C00P(H00P), C00Q(H00Q), C00S(H00S), C00T(H00T), C00V(H00V),
 C00W(H00W), C00X(H00X), C010(H010), C011(H011)
2.c Idealised Me refined as rotating group:
 C00O(H00D,H00E,H00F), C00U(H00I,H00L,H00O), C012(H01A,H01B,H01C)
;
_olex2_submission_special_instructions 'No special instructions were received'
_oxdiff_exptl_absorpt_empirical_details
;
Empirical correction (ABSPACK) includes:
- Absorption correction using spherical harmonics
- Frame scaling
;
_oxdiff_exptl_absorpt_empirical_full_max 1.295
_oxdiff_exptl_absorpt_empirical_full_min 0.848

loop_
_space_group_symop_operation_xyz
'x, y, z'
'-x, -y, -z'

loop_
_atom_site_label
_atom_site_type_symbol
_atom_site_fract_x
_atom_site_fract_y
_atom_site_fract_z
_atom_site_U_iso_or_equiv
_atom_site_adp_type
_atom_site_occupancy
_atom_site_site_symmetry_order
_atom_site_calc_flag
_atom_site_refinement_flags_posn
_atom_site_refinement_flags_adp
_atom_site_refinement_flags_occupancy
_atom_site_disorder_assembly
_atom_site_disorder_group
P001 P 0.67255(4) 0.81681(3) 0.53204(2) 0.04266(12) Uani 1 1 d . . . . .
O002 O 0.79889(12) 0.44134(10) 0.11708(8) 0.0534(3) Uani 1 1 d . . . . .
O003 O 0.66071(14) 0.45327(12) -0.02026(9) 0.0691(3) Uani 1 1 d . . . . .
O004 O 0.56658(13) 0.89620(11) 0.13573(9) 0.0612(3) Uani 1 1 d . . . . .
F005 F 0.64399(17) 0.90029(15) -0.04175(10) 0.1032(5) Uani 1 1 d . . . . .
F006 F 0.86789(16) 0.92356(13) 0.02457(13) 0.1098(5) Uani 1 1 d . . . . .
C007 C 0.72388(14) 0.68852(13) 0.24539(9) 0.0379(3) Uani 1 1 d . . . . .
C008 C 0.75144(14) 0.74788(13) 0.34712(9) 0.0393(3) Uani 1 1 d . . . . .
C009 C 0.64056(14) 0.72604(13) 0.40485(9) 0.0392(3) Uani 1 1 d . . . . .
C00A C 0.58562(14) 0.60954(13) 0.20534(9) 0.0408(3) Uani 1 1 d . . . . .
H00A H 0.564791 0.570960 0.139299 0.049 Uiso 1 1 calc R U . . .
C00B C 0.83525(14) 0.71234(14) 0.18816(10) 0.0422(3) Uani 1 1 d . . . . .
O00C O 0.78447(17) 1.02738(15) 0.18472(15) 0.0991(5) Uani 1 1 d . . . . .
C00D C 0.49443(15) 0.77742(13) 0.56542(10) 0.0432(3) Uani 1 1 d . . . . .
C00E C 0.77150(15) 0.71765(15) 0.60070(10) 0.0468(3) Uani 1 1 d . . . . .
C00F C 0.74532(16) 0.50692(15) 0.05247(10) 0.0471(3) Uani 1 1 d . . . . .
C00G C 0.88865(16) 0.82740(16) 0.38873(11) 0.0510(4) Uani 1 1 d . . . . .
H00G H 0.908242 0.865640 0.454833 0.061 Uiso 1 1 calc R U . . .
C00H C 0.48270(15) 0.58904(14) 0.26161(10) 0.0448(3) Uani 1 1 d . . . . .
H00H H 0.393237 0.535765 0.233692 0.054 Uiso 1 1 calc R U . . .
C00I C 0.81006(15) 0.65556(15) 0.07765(10) 0.0447(3) Uani 1 1 d . . . . .
C00J C 0.50977(15) 0.64721(14) 0.36121(10) 0.0447(3) Uani 1 1 d . . . . .
H00J H 0.437789 0.632041 0.398268 0.054 Uiso 1 1 calc R U . . .
C00K C 0.45692(18) 0.68944(15) 0.62635(11) 0.0511(3) Uani 1 1 d . . . . .
H00K H 0.523400 0.643189 0.650242 0.061 Uiso 1 1 calc R U . . .
C00L C 0.70606(18) 0.72021(16) 0.01628(11) 0.0520(4) Uani 1 1 d . . . . .
H00B H 0.706971 0.688116 -0.052178 0.062 Uiso 1 1 calc R U . . .
H00C H 0.609890 0.688090 0.027768 0.062 Uiso 1 1 calc R U . . .
C00M C 0.39169(17) 0.84491(16) 0.53157(12) 0.0544(4) Uani 1 1 d . . . . .
H00M H 0.413889 0.903732 0.490375 0.065 Uiso 1 1 calc R U . . .
C00N C 0.96511(16) 0.79047(17) 0.23355(11) 0.0553(4) Uani 1 1 d . . . . .
H00N H 1.037927 0.805600 0.197150 0.066 Uiso 1 1 calc R U . . .
C00O C 0.95298(18) 0.66596(18) 0.03739(12) 0.0580(4) Uani 1 1 d . . . . .
H00D H 0.996171 0.757303 0.041895 0.087 Uiso 1 1 calc R U . . .
H00E H 0.933974 0.621481 -0.029720 0.087 Uiso 1 1 calc R U . . .
H00F H 1.017208 0.625513 0.075098 0.087 Uiso 1 1 calc R U . . .
C00P C 0.78990(18) 0.59326(16) 0.56251(13) 0.0569(4) Uani 1 1 d . . . . .
H00P H 0.754061 0.556340 0.497044 0.068 Uiso 1 1 calc R U . . .
C00Q C 0.99218(17) 0.84850(19) 0.33309(12) 0.0615(4) Uani 1 1 d . . . . .
H00Q H 1.081541 0.901786 0.361240 0.074 Uiso 1 1 calc R U . . .
C00R C 0.7001(2) 0.94155(16) 0.12812(15) 0.0635(4) Uani 1 1 d . . . . .
C00S C 0.82992(19) 0.7724(2) 0.69835(12) 0.0644(4) Uani 1 1 d . . . . .
H00S H 0.821894 0.857477 0.724431 0.077 Uiso 1 1 calc R U . . .
C00T C 0.3220(2) 0.67005(18) 0.65175(13) 0.0622(4) Uani 1 1 d . . . . .
H00T H 0.298376 0.610185 0.691942 0.075 Uiso 1 1 calc R U . . .
C00U C 0.7426(2) 0.29989(17) 0.09643(15) 0.0658(4) Uani 1 1 d . . . . .
H00I H 0.756977 0.262963 0.032495 0.099 Uiso 1 1 calc R U . . .
H00L H 0.641795 0.282626 0.098896 0.099 Uiso 1 1 calc R U . . .
H00O H 0.791708 0.260379 0.144235 0.099 Uiso 1 1 calc R U . . .
C00V C 0.22261(19) 0.73811(19) 0.61834(14) 0.0665(5) Uani 1 1 d . . . . .
H00V H 0.132319 0.725171 0.636144 0.080 Uiso 1 1 calc R U . . .
C00W C 0.25792(18) 0.82624(19) 0.55788(14) 0.0642(4) Uani 1 1 d . . . . .
H00W H 0.191222 0.872933 0.534979 0.077 Uiso 1 1 calc R U . . .
C00X C 0.8617(2) 0.5229(2) 0.62138(16) 0.0712(5) Uani 1 1 d . . . . .
H00X H 0.874059 0.439325 0.595293 0.085 Uiso 1 1 calc R U . . .
C00Y C 0.7323(2) 0.8687(2) 0.03276(15) 0.0691(5) Uani 1 1 d . . . . .
C00Z C 0.5178(2) 0.9540(2) 0.22336(15) 0.0718(5) Uani 1 1 d . . . . .
H00R H 0.534302 1.049358 0.230104 0.086 Uiso 1 1 calc R U . . .
H00U H 0.570157 0.933488 0.280987 0.086 Uiso 1 1 calc R U . . .
C010 C 0.91452(19) 0.5775(2) 0.71867(16) 0.0757(6) Uani 1 1 d . . . . .
H010 H 0.960474 0.529700 0.758480 0.091 Uiso 1 1 calc R U . . .
C011 C 0.8995(2) 0.7014(3) 0.75659(14) 0.0758(6) Uani 1 1 d . . . . .
H011 H 0.936391 0.738096 0.821963 0.091 Uiso 1 1 calc R U . . .
C012 C 0.3624(2) 0.8976(2) 0.21305(18) 0.0826(6) Uani 1 1 d . . . . .
H01A H 0.310889 0.923733 0.158543 0.124 Uiso 1 1 calc R U . . .
H01B H 0.328944 0.929509 0.271652 0.124 Uiso 1 1 calc R U . . .
H01C H 0.346667 0.802945 0.202262 0.124 Uiso 1 1 calc R U . . .

loop_
_atom_site_aniso_label
_atom_site_aniso_U_11
_atom_site_aniso_U_22
_atom_site_aniso_U_33
_atom_site_aniso_U_23
_atom_site_aniso_U_13
_atom_site_aniso_U_12
P001 0.0464(2) 0.0470(2) 0.03391(18) 0.01031(14) 0.00873(14) 0.00447(14)
O002 0.0577(6) 0.0513(6) 0.0500(6) 0.0114(5) 0.0005(5) 0.0142(5)
O003 0.0807(8) 0.0663(7) 0.0489(6) 0.0021(5) -0.0127(6) 0.0130(6)
O004 0.0633(7) 0.0596(7) 0.0616(7) 0.0089(5) 0.0166(6) 0.0136(5)
F005 0.1452(12) 0.1183(10) 0.0870(9) 0.0693(8) 0.0432(8) 0.0713(9)
F006 0.1024(10) 0.0867(8) 0.1717(15) 0.0645(9) 0.0834(10) 0.0199(7)
C007 0.0388(6) 0.0425(6) 0.0337(6) 0.0117(5) 0.0063(5) 0.0079(5)
C008 0.0379(6) 0.0450(7) 0.0345(6) 0.0119(5) 0.0054(5) 0.0047(5)
C009 0.0418(7) 0.0437(7) 0.0326(6) 0.0129(5) 0.0069(5) 0.0054(5)
C00A 0.0411(7) 0.0479(7) 0.0320(6) 0.0085(5) 0.0039(5) 0.0069(5)
C00B 0.0418(7) 0.0491(7) 0.0368(7) 0.0105(6) 0.0099(5) 0.0084(6)
O00C 0.0791(10) 0.0609(8) 0.1426(15) -0.0052(9) 0.0173(10) 0.0014(7)
C00D 0.0502(7) 0.0445(7) 0.0346(6) 0.0073(5) 0.0114(6) 0.0064(6)
C00E 0.0427(7) 0.0594(8) 0.0371(7) 0.0147(6) 0.0064(6) 0.0039(6)
C00F 0.0480(7) 0.0572(8) 0.0380(7) 0.0077(6) 0.0079(6) 0.0170(6)
C00G 0.0438(7) 0.0641(9) 0.0376(7) 0.0036(6) 0.0054(6) -0.0007(6)
C00H 0.0391(7) 0.0510(7) 0.0399(7) 0.0103(6) 0.0042(5) -0.0005(6)
C00I 0.0461(7) 0.0549(8) 0.0368(7) 0.0116(6) 0.0127(6) 0.0132(6)
C00J 0.0419(7) 0.0523(8) 0.0393(7) 0.0137(6) 0.0106(6) 0.0019(6)
C00K 0.0611(9) 0.0516(8) 0.0454(8) 0.0156(6) 0.0197(7) 0.0107(7)
C00L 0.0615(9) 0.0645(9) 0.0380(7) 0.0178(7) 0.0152(6) 0.0215(7)
C00M 0.0551(9) 0.0583(9) 0.0519(9) 0.0183(7) 0.0097(7) 0.0103(7)
C00N 0.0425(7) 0.0722(10) 0.0480(8) 0.0089(7) 0.0165(6) -0.0004(7)
C00O 0.0548(9) 0.0753(11) 0.0493(9) 0.0113(8) 0.0231(7) 0.0177(8)
C00P 0.0548(9) 0.0563(9) 0.0549(9) 0.0150(7) -0.0018(7) 0.0048(7)
C00Q 0.0428(8) 0.0792(11) 0.0501(9) 0.0031(8) 0.0086(7) -0.0103(7)
C00R 0.0677(11) 0.0438(8) 0.0837(12) 0.0200(8) 0.0173(9) 0.0139(8)
C00S 0.0635(10) 0.0879(12) 0.0398(8) 0.0106(8) 0.0039(7) 0.0166(9)
C00T 0.0716(11) 0.0625(10) 0.0556(9) 0.0159(8) 0.0298(8) 0.0041(8)
C00U 0.0744(11) 0.0525(9) 0.0709(11) 0.0140(8) 0.0109(9) 0.0136(8)
C00V 0.0534(9) 0.0773(12) 0.0665(11) 0.0060(9) 0.0246(8) 0.0043(8)
C00W 0.0508(9) 0.0752(11) 0.0667(11) 0.0124(9) 0.0091(8) 0.0156(8)
C00X 0.0603(10) 0.0632(10) 0.0892(14) 0.0307(10) -0.0014(9) 0.0075(8)
C00Y 0.0739(11) 0.0728(11) 0.0795(12) 0.0427(10) 0.0330(10) 0.0242(9)
C00Z 0.0827(13) 0.0716(11) 0.0654(11) 0.0049(9) 0.0195(10) 0.0292(10)
C010 0.0517(9) 0.1037(16) 0.0777(13) 0.0549(12) -0.0008(9) 0.0079(10)
C011 0.0659(11) 0.1178(18) 0.0450(9) 0.0291(10) 0.0011(8) 0.0174(11)
C012 0.0836(14) 0.0913(15) 0.0887(15) 0.0273(12) 0.0364(12) 0.0337(12)

loop_
_atom_type_symbol
_atom_type_description
_atom_type_scat_dispersion_real
_atom_type_scat_dispersion_imag
_atom_type_scat_source
C C 0.0181 0.0091 'International Tables Vol C Tables 4.2.6.8 and 6.1.1.4'
H H 0.0000 0.0000 'International Tables Vol C Tables 4.2.6.8 and 6.1.1.4'
F F 0.0727 0.0534 'International Tables Vol C Tables 4.2.6.8 and 6.1.1.4'
O O 0.0492 0.0322 'International Tables Vol C Tables 4.2.6.8 and 6.1.1.4'
P P 0.2955 0.4335 'International Tables Vol C Tables 4.2.6.8 and 6.1.1.4'

loop_
_geom_angle_atom_site_label_1
_geom_angle_atom_site_label_2
_geom_angle_atom_site_label_3
_geom_angle
_geom_angle_site_symmetry_1
_geom_angle_site_symmetry_3
_geom_angle_publ_flag
C00D P001 C009 102.00(6) . . ?
C00E P001 C009 103.66(7) . . ?
C00E P001 C00D 101.88(6) . . ?
C00F O002 C00U 115.37(12) . . ?
C00R O004 C00Z 116.76(15) . . ?
C008 C007 C00B 119.39(12) . . ?
C00A C007 C008 117.79(12) . . ?
C00A C007 C00B 122.82(12) . . ?
C007 C008 C009 119.93(11) . . ?
C00G C008 C007 118.82(12) . . ?
C00G C008 C009 121.25(12) . . ?
C008 C009 P001 118.99(10) . . ?
C00J C009 P001 121.79(10) . . ?
C00J C009 C008 118.97(12) . . ?
C007 C00A H00A 119.4 . . ?
C00H C00A C007 121.30(12) . . ?
C00H C00A H00A 119.4 . . ?
C007 C00B C00I 121.71(12) . . ?
C00N C00B C007 118.40(13) . . ?
C00N C00B C00I 119.86(12) . . ?
C00K C00D P001 124.41(12) . . ?
C00K C00D C00M 117.69(14) . . ?
C00M C00D P001 117.82(11) . . ?
C00P C00E P001 124.43(11) . . ?
C00P C00E C00S 118.67(15) . . ?
C00S C00E P001 116.89(13) . . ?
O002 C00F C00I 112.93(12) . . ?
O003 C00F O002 122.92(14) . . ?
O003 C00F C00I 124.05(13) . . ?
C008 C00G H00G 119.7 . . ?
C00Q C00G C008 120.69(14) . . ?
C00Q C00G H00G 119.7 . . ?
C00A C00H H00H 119.6 . . ?
C00A C00H C00J 120.87(12) . . ?
C00J C00H H00H 119.6 . . ?
C00B C00I C00L 113.24(12) . . ?
C00B C00I C00O 111.92(12) . . ?
C00F C00I C00B 112.91(11) . . ?
C00F C00I C00L 105.68(12) . . ?
C00F C00I C00O 103.03(12) . . ?
C00L C00I C00O 109.41(12) . . ?
C009 C00J C00H 121.13(13) . . ?
C009 C00J H00J 119.4 . . ?
C00H C00J H00J 119.4 . . ?
C00D C00K H00K 119.6 . . ?
C00T C00K C00D 120.76(15) . . ?
C00T C00K H00K 119.6 . . ?
C00I C00L H00B 107.7 . . ?
C00I C00L H00C 107.7 . . ?
H00B C00L H00C 107.1 . . ?
C00Y C00L C00I 118.51(14) . . ?
C00Y C00L H00B 107.7 . . ?
C00Y C00L H00C 107.7 . . ?
C00D C00M H00M 119.3 . . ?
C00W C00M C00D 121.32(15) . . ?
C00W C00M H00M 119.3 . . ?
C00B C00N H00N 118.9 . . ?
C00B C00N C00Q 122.24(14) . . ?
C00Q C00N H00N 118.9 . . ?
C00I C00O H00D 109.5 . . ?
C00I C00O H00E 109.5 . . ?
C00I C00O H00F 109.5 . . ?
H00D C00O H00E 109.5 . . ?
H00D C00O H00F 109.5 . . ?
H00E C00O H00F 109.5 . . ?
C00E C00P H00P 119.8 . . ?
C00E C00P C00X 120.41(17) . . ?
C00X C00P H00P 119.8 . . ?
C00G C00Q C00N 120.45(14) . . ?
C00G C00Q H00Q 119.8 . . ?
C00N C00Q H00Q 119.8 . . ?
O004 C00R C00Y 109.40(16) . . ?
O00C C00R O004 126.3(2) . . ?
O00C C00R C00Y 124.31(19) . . ?
C00E C00S H00S 119.7 . . ?
C011 C00S C00E 120.54(19) . . ?
C011 C00S H00S 119.7 . . ?
C00K C00T H00T 119.6 . . ?
C00V C00T C00K 120.73(16) . . ?
C00V C00T H00T 119.6 . . ?
O002 C00U H00I 109.5 . . ?
O002 C00U H00L 109.5 . . ?
O002 C00U H00O 109.5 . . ?
H00I C00U H00L 109.5 . . ?
H00I C00U H00O 109.5 . . ?
H00L C00U H00O 109.5 . . ?
C00T C00V H00V 120.3 . . ?
C00T C00V C00W 119.39(16) . . ?
C00W C00V H00V 120.3 . . ?
C00M C00W C00V 120.09(17) . . ?
C00M C00W H00W 120.0 . . ?
C00V C00W H00W 120.0 . . ?
C00P C00X H00X 120.1 . . ?
C010 C00X C00P 119.8(2) . . ?
C010 C00X H00X 120.1 . . ?
F005 C00Y C00L 106.93(17) . . ?
F005 C00Y C00R 105.93(15) . . ?
F006 C00Y F005 105.67(14) . . ?
F006 C00Y C00L 112.13(15) . . ?
F006 C00Y C00R 107.67(18) . . ?
C00L C00Y C00R 117.69(13) . . ?
O004 C00Z H00R 110.2 . . ?
O004 C00Z H00U 110.2 . . ?
O004 C00Z C012 107.77(17) . . ?
H00R C00Z H00U 108.5 . . ?
C012 C00Z H00R 110.2 . . ?
C012 C00Z H00U 110.2 . . ?
C00X C010 H010 119.9 . . ?
C011 C010 C00X 120.23(17) . . ?
C011 C010 H010 119.9 . . ?
C00S C011 H011 119.9 . . ?
C010 C011 C00S 120.28(18) . . ?
C010 C011 H011 119.9 . . ?
C00Z C012 H01A 109.5 . . ?
C00Z C012 H01B 109.5 . . ?
C00Z C012 H01C 109.5 . . ?
H01A C012 H01B 109.5 . . ?
H01A C012 H01C 109.5 . . ?
H01B C012 H01C 109.5 . . ?

loop_
_geom_bond_atom_site_label_1
_geom_bond_atom_site_label_2
_geom_bond_distance
_geom_bond_site_symmetry_2
_geom_bond_publ_flag
P001 C009 1.8424(13) . ?
P001 C00D 1.8324(15) . ?
P001 C00E 1.8321(15) . ?
O002 C00F 1.3300(17) . ?
O002 C00U 1.449(2) . ?
O003 C00F 1.1997(18) . ?
O004 C00R 1.311(2) . ?
O004 C00Z 1.461(2) . ?
F005 C00Y 1.378(2) . ?
F006 C00Y 1.354(2) . ?
C007 C008 1.4331(18) . ?
C007 C00A 1.4168(18) . ?
C007 C00B 1.4384(18) . ?
C008 C009 1.4370(18) . ?
C008 C00G 1.4150(19) . ?
C009 C00J 1.3715(19) . ?
C00A H00A 0.9300 . ?
C00A C00H 1.3606(19) . ?
C00B C00I 1.5415(19) . ?
C00B C00N 1.368(2) . ?
O00C C00R 1.193(2) . ?
C00D C00K 1.392(2) . ?
C00D C00M 1.393(2) . ?
C00E C00P 1.382(2) . ?
C00E C00S 1.395(2) . ?
C00F C00I 1.532(2) . ?
C00G H00G 0.9300 . ?
C00G C00Q 1.360(2) . ?
C00H H00H 0.9300 . ?
C00H C00J 1.403(2) . ?
C00I C00L 1.551(2) . ?
C00I C00O 1.552(2) . ?
C00J H00J 0.9300 . ?
C00K H00K 0.9300 . ?
C00K C00T 1.383(2) . ?
C00L H00B 0.9700 . ?
C00L H00C 0.9700 . ?
C00L C00Y 1.505(3) . ?
C00M H00M 0.9300 . ?
C00M C00W 1.377(2) . ?
C00N H00N 0.9300 . ?
C00N C00Q 1.402(2) . ?
C00O H00D 0.9600 . ?
C00O H00E 0.9600 . ?
C00O H00F 0.9600 . ?
C00P H00P 0.9300 . ?
C00P C00X 1.391(2) . ?
C00Q H00Q 0.9300 . ?
C00R C00Y 1.535(3) . ?
C00S H00S 0.9300 . ?
C00S C011 1.380(3) . ?
C00T H00T 0.9300 . ?
C00T C00V 1.371(3) . ?
C00U H00I 0.9600 . ?
C00U H00L 0.9600 . ?
C00U H00O 0.9600 . ?
C00V H00V 0.9300 . ?
C00V C00W 1.384(3) . ?
C00W H00W 0.9300 . ?
C00X H00X 0.9300 . ?
C00X C010 1.381(3) . ?
C00Z H00R 0.9700 . ?
C00Z H00U 0.9700 . ?
C00Z C012 1.481(3) . ?
C010 H010 0.9300 . ?
C010 C011 1.364(3) . ?
C011 H011 0.9300 . ?
C012 H01A 0.9600 . ?
C012 H01B 0.9600 . ?
C012 H01C 0.9600 . ?

loop_
_geom_torsion_atom_site_label_1
_geom_torsion_atom_site_label_2
_geom_torsion_atom_site_label_3
_geom_torsion_atom_site_label_4
_geom_torsion
_geom_torsion_site_symmetry_1
_geom_torsion_site_symmetry_2
_geom_torsion_site_symmetry_3
_geom_torsion_site_symmetry_4
_geom_torsion_publ_flag
P001 C009 C00J C00H 173.69(11) . . . . ?
P001 C00D C00K C00T 176.83(12) . . . . ?
P001 C00D C00M C00W -176.39(13) . . . . ?
P001 C00E C00P C00X -177.30(13) . . . . ?
P001 C00E C00S C011 176.59(14) . . . . ?
O002 C00F C00I C00B -38.67(16) . . . . ?
O002 C00F C00I C00L -162.97(12) . . . . ?
O002 C00F C00I C00O 82.24(14) . . . . ?
O003 C00F C00I C00B 144.98(15) . . . . ?
O003 C00F C00I C00L 20.7(2) . . . . ?
O003 C00F C00I C00O -94.11(18) . . . . ?
O004 C00R C00Y F005 63.63(18) . . . . ?
O004 C00R C00Y F006 176.32(13) . . . . ?
O004 C00R C00Y C00L -55.8(2) . . . . ?
C007 C008 C009 P001 -173.85(10) . . . . ?
C007 C008 C009 C00J 0.54(19) . . . . ?
C007 C008 C00G C00Q 0.7(2) . . . . ?
C007 C00A C00H C00J 0.9(2) . . . . ?
C007 C00B C00I C00F -50.78(17) . . . . ?
C007 C00B C00I C00L 69.27(17) . . . . ?
C007 C00B C00I C00O -166.49(13) . . . . ?
C007 C00B C00N C00Q -0.6(2) . . . . ?
C008 C007 C00A C00H -0.9(2) . . . . ?
C008 C007 C00B C00I -177.63(12) . . . . ?
C008 C007 C00B C00N 0.6(2) . . . . ?
C008 C009 C00J C00H -0.5(2) . . . . ?
C008 C00G C00Q C00N -0.7(3) . . . . ?
C009 P001 C00D C00K 105.39(13) . . . . ?
C009 P001 C00D C00M -77.98(13) . . . . ?
C009 P001 C00E C00P -10.07(15) . . . . ?
C009 P001 C00E C00S 170.76(12) . . . . ?
C009 C008 C00G C00Q -179.27(15) . . . . ?
C00A C007 C008 C009 0.14(19) . . . . ?
C00A C007 C008 C00G -179.88(12) . . . . ?
C00A C007 C00B C00I 1.5(2) . . . . ?
C00A C007 C00B C00N 179.77(14) . . . . ?
C00A C00H C00J C009 -0.2(2) . . . . ?
C00B C007 C008 C009 179.31(12) . . . . ?
C00B C007 C008 C00G -0.70(19) . . . . ?
C00B C007 C00A C00H 180.00(13) . . . . ?
C00B C00I C00L C00Y 49.66(18) . . . . ?
C00B C00N C00Q C00G 0.7(3) . . . . ?
O00C C00R C00Y F005 -115.3(2) . . . . ?
O00C C00R C00Y F006 -2.6(3) . . . . ?
O00C C00R C00Y C00L 125.3(2) . . . . ?
C00D P001 C009 C008 170.83(10) . . . . ?
C00D P001 C009 C00J -3.40(13) . . . . ?
C00D P001 C00E C00P 95.57(14) . . . . ?
C00D P001 C00E C00S -83.60(13) . . . . ?
C00D C00K C00T C00V -0.7(3) . . . . ?
C00D C00M C00W C00V -0.6(3) . . . . ?
C00E P001 C009 C008 -83.62(11) . . . . ?
C00E P001 C009 C00J 102.16(12) . . . . ?
C00E P001 C00D C00K -1.56(14) . . . . ?
C00E P001 C00D C00M 175.07(12) . . . . ?
C00E C00P C00X C010 0.2(3) . . . . ?
C00E C00S C011 C010 1.3(3) . . . . ?
C00F C00I C00L C00Y 173.75(13) . . . . ?
C00G C008 C009 P001 6.16(18) . . . . ?
C00G C008 C009 C00J -179.44(14) . . . . ?
C00I C00B C00N C00Q 177.68(16) . . . . ?
C00I C00L C00Y F005 168.97(13) . . . . ?
C00I C00L C00Y F006 53.6(2) . . . . ?
C00I C00L C00Y C00R -72.1(2) . . . . ?
C00K C00D C00M C00W 0.5(2) . . . . ?
C00K C00T C00V C00W 0.5(3) . . . . ?
C00M C00D C00K C00T 0.2(2) . . . . ?
C00N C00B C00I C00F 130.98(15) . . . . ?
C00N C00B C00I C00L -108.97(16) . . . . ?
C00N C00B C00I C00O 15.3(2) . . . . ?
C00O C00I C00L C00Y -75.93(17) . . . . ?
C00P C00E C00S C011 -2.6(3) . . . . ?
C00P C00X C010 C011 -1.6(3) . . . . ?
C00R O004 C00Z C012 175.20(15) . . . . ?
C00S C00E C00P C00X 1.9(2) . . . . ?
C00T C00V C00W C00M 0.1(3) . . . . ?
C00U O002 C00F O003 -3.0(2) . . . . ?
C00U O002 C00F C00I -179.39(13) . . . . ?
C00X C010 C011 C00S 0.8(3) . . . . ?
C00Z O004 C00R O00C -1.8(3) . . . . ?
C00Z O004 C00R C00Y 179.36(14) . . . . ?
